data_7711074
loop_
_publ_author_name
'Jadhav, Tushar Sanjay'
'Abbas, Syed Ali'
'Chu, Kai-Ti'
'Wu, Wen-Ti'
'Hsu, Yu-Yi'
'Lee, Gene-Hsiang'
'Chien, Su-Ying'
'Chu, Chih-Wei'
'Chiang, Ming-Hsi'

_publ_section_title
;
 Surficial grafting of organoimido moieties enhances the capacity
 performance of oxometallic clusters
;
_journal_name_full 'Dalton Transactions'
_journal_paper_doi 10.1039/D2DT01753A
_journal_year 2022
_chemical_formula_sum 'C52 H103 Mo6 N6 O18.5'
_chemical_formula_weight 1684.04
_chemical_properties_physical Moisture-sensitive
_space_group_crystal_system monoclinic
_space_group_IT_number 14
_space_group_name_Hall '-P 2ybc'
_space_group_name_H-M_alt 'P 1 21/c 1'
_atom_sites_solution_hydrogens geom
_audit_creation_method SHELXL-2018/3
_audit_update_record
;
2022-05-19 deposited with the CCDC.	2022-08-15 downloaded from the CCDC.
;
_cell_angle_alpha 90
_cell_angle_beta 103.8086(7)
_cell_angle_gamma 90
_cell_formula_units_Z 4
_cell_length_a 24.5526(7)
_cell_length_b 18.3498(5)
_cell_length_c 15.2939(5)
_cell_measurement_reflns_used 19758
_cell_measurement_temperature 150(2)
_cell_measurement_theta_max 29.97
_cell_measurement_theta_min 2.61
_cell_volume 6691.3(3)
_computing_cell_refinement 'Bruker SAINT'
_computing_data_collection 'Bruker APEX3'
_computing_data_reduction 'Bruker SAINT'
_computing_molecular_graphics 'Bruker SHELXTL'
_computing_publication_material 'Bruker SHELXTL'
_computing_structure_refinement 'SHELXL-2018/3 (Sheldrick, 2018)'
_computing_structure_solution 'SHELXT (Sheldrick, 2015)'
_diffrn_ambient_temperature 150(2)
_diffrn_measured_fraction_theta_full 0.998
_diffrn_measured_fraction_theta_max 0.998
_diffrn_measurement_device_type 'Bruker D8 VENTURE'
_diffrn_measurement_method '\f and \w scans'
_diffrn_radiation_type MoK\a
_diffrn_radiation_wavelength 0.71073
_diffrn_reflns_av_R_equivalents 0.0377
_diffrn_reflns_av_unetI/netI 0.0394
_diffrn_reflns_Laue_measured_fraction_full 0.998
_diffrn_reflns_Laue_measured_fraction_max 0.998
_diffrn_reflns_limit_h_max 31
_diffrn_reflns_limit_h_min -31
_diffrn_reflns_limit_k_max 23
_diffrn_reflns_limit_k_min -20
_diffrn_reflns_limit_l_max 19
_diffrn_reflns_limit_l_min -18
_diffrn_reflns_number 39891
_diffrn_reflns_point_group_measured_fraction_full 0.998
_diffrn_reflns_point_group_measured_fraction_max 0.998
_diffrn_reflns_theta_full 25.242
_diffrn_reflns_theta_max 27.499
_diffrn_reflns_theta_min 2.037
_exptl_absorpt_coefficient_mu 1.159
_exptl_absorpt_correction_T_max 0.7460
_exptl_absorpt_correction_T_min 0.6816
_exptl_absorpt_correction_type multi-scan
_exptl_absorpt_process_details 'Bruker SADABS'
_exptl_crystal_colour red
_exptl_crystal_density_diffrn 1.672
_exptl_crystal_description block
_exptl_crystal_F_000 3428
_exptl_crystal_size_max 0.246
_exptl_crystal_size_mid 0.230
_exptl_crystal_size_min 0.157
_refine_diff_density_max 1.955
_refine_diff_density_min -1.106
_refine_diff_density_rms 0.109
_refine_ls_extinction_method none
_refine_ls_goodness_of_fit_ref 1.070
_refine_ls_hydrogen_treatment constr
_refine_ls_matrix_type full
_refine_ls_number_parameters 822
_refine_ls_number_reflns 15327
_refine_ls_number_restraints 67
_refine_ls_restrained_S_all 1.077
_refine_ls_R_factor_all 0.0526
_refine_ls_R_factor_gt 0.0444
_refine_ls_shift/su_max 0.001
_refine_ls_shift/su_mean 0.000
_refine_ls_structure_factor_coef Fsqd
_refine_ls_weighting_details 'w=1/[\s^2^(Fo^2^)+(0.0439P)^2^+19.9173P] where P=(Fo^2^+2Fc^2^)/3'
_refine_ls_weighting_scheme calc
_refine_ls_wR_factor_gt 0.1112
_refine_ls_wR_factor_ref 0.1182
_reflns_Friedel_coverage 0.000
_reflns_number_gt 13185
_reflns_number_total 15327
_reflns_threshold_expression 'I > 2\s(I)'
_cod_data_source_file d2dt01753a2.cif
_cod_data_source_block ic20116
_cod_original_sg_symbol_H-M 'P 21/c'
_cod_original_formula_sum 'C52 H103 Mo6 N6 O18.50'
_cod_database_code 7711074
_shelx_shelxl_version_number 2018/3
_shelx_space_group_comment
; 
The symmetry employed for this shelxl refinement is uniquely defined 
by the following loop, which should always be used as a source of 
symmetry information in preference to the above space-group names. 
They are only intended as comments. 
;
_shelx_estimated_absorpt_t_min 0.764
_shelx_estimated_absorpt_t_max 0.839

loop_
_space_group_symop_operation_xyz
'x, y, z'
'-x, y+1/2, -z+1/2'
'-x, -y, -z'
'x, -y-1/2, z-1/2'

loop_
_atom_site_label
_atom_site_type_symbol
_atom_site_fract_x
_atom_site_fract_y
_atom_site_fract_z
_atom_site_U_iso_or_equiv
_atom_site_adp_type
_atom_site_occupancy
_atom_site_site_symmetry_order
_atom_site_calc_flag
_atom_site_refinement_flags_posn
_atom_site_refinement_flags_adp
_atom_site_refinement_flags_occupancy
_atom_site_disorder_assembly
_atom_site_disorder_group
Mo1 Mo 0.21973(2) 0.60179(2) 0.75371(2) 0.02708(8) Uani 1 1 d . . . . .
Mo2 Mo 0.27284(2) 0.57104(2) 0.96681(2) 0.03191(9) Uani 1 1 d . . . . .
Mo3 Mo 0.16815(2) 0.46342(2) 0.97613(2) 0.02964(8) Uani 1 1 d . . . . .
Mo4 Mo 0.14595(2) 0.63334(2) 0.90093(2) 0.03168(9) Uani 1 1 d . . . . .
Mo5 Mo 0.11400(2) 0.49468(2) 0.75843(2) 0.03210(9) Uani 1 1 d . . . . .
Mo6 Mo 0.24460(2) 0.43497(2) 0.82630(2) 0.03259(9) Uani 1 1 d . . . . .
O1 O 0.19812(10) 0.53642(13) 0.86330(16) 0.0231(5) Uani 1 1 d . . . . .
O2 O 0.14898(15) 0.41336(18) 1.0563(2) 0.0476(8) Uani 1 1 d . . . . .
O3 O 0.11000(16) 0.70544(18) 0.9267(2) 0.0517(9) Uani 1 1 d . . . . .
O4 O 0.05433(14) 0.4648(2) 0.6881(2) 0.0512(9) Uani 1 1 d . . . . .
O5 O 0.27627(16) 0.35800(19) 0.8010(2) 0.0504(9) Uani 1 1 d . . . . .
O6 O 0.17543(11) 0.67027(15) 0.80323(18) 0.0293(6) Uani 1 1 d . . . . .
O7 O 0.14782(11) 0.55511(16) 0.68881(18) 0.0311(6) Uani 1 1 d . . . . .
O8 O 0.25342(12) 0.50379(17) 0.7403(2) 0.0351(6) Uani 1 1 d . . . . .
O9 O 0.23760(14) 0.50678(16) 1.03828(18) 0.0386(7) Uani 1 1 d . . . . .
O10 O 0.13600(14) 0.55990(16) 0.9839(2) 0.0409(7) Uani 1 1 d . . . . .
O11 O 0.10862(12) 0.45079(16) 0.8730(2) 0.0333(6) Uani 1 1 d . . . . .
O12 O 0.21132(12) 0.39808(15) 0.92458(19) 0.0332(6) Uani 1 1 d . . . . .
O13 O 0.22089(14) 0.64706(16) 0.97648(19) 0.0385(7) Uani 1 1 d . . . . .
O14 O 0.09169(11) 0.58286(16) 0.8116(2) 0.0351(6) Uani 1 1 d . . . . .
O15 O 0.16732(12) 0.42168(16) 0.75474(19) 0.0341(6) Uani 1 1 d . . . . .
O16 O 0.29888(12) 0.47989(17) 0.9166(2) 0.0387(7) Uani 1 1 d . . . . .
O17 O 0.5256(13) 0.7031(15) 0.798(3) 0.084(5) Uani 0.563(6) 1 d D U P A 1
O18 O 0.4992(17) 0.8082(10) 0.838(2) 0.120(7) Uani 0.563(6) 1 d D U P A 1
O17' O 0.5218(17) 0.726(2) 0.806(4) 0.084(5) Uani 0.437(6) 1 d D . P A 2
O18' O 0.493(2) 0.8233(15) 0.863(3) 0.120(7) Uani 0.437(6) 1 d D . P A 2
N1 N 0.28604(14) 0.62052(19) 0.8538(2) 0.0327(7) Uani 1 1 d . . . . .
N2 N 0.23571(14) 0.6508(2) 0.6671(2) 0.0343(7) Uani 1 1 d . . . . .
N3 N 0.3283(5) 0.5989(11) 1.0492(8) 0.037(2) Uani 0.563(6) 1 d . . P A 1
N4 N 0.4912(6) 0.7429(9) 0.8208(19) 0.067(3) Uani 0.563(6) 1 d D U P A 1
N3' N 0.3414(5) 0.5934(15) 1.0315(11) 0.037(2) Uani 0.437(6) 1 d D . P A 2
N4' N 0.4864(9) 0.7612(13) 0.833(3) 0.067(3) Uani 0.437(6) 1 d D . P A 2
C1 C 0.33646(18) 0.6536(3) 0.8459(3) 0.0391(10) Uani 1 1 d . . . . .
C2 C 0.3458(2) 0.7282(3) 0.8636(4) 0.0535(13) Uani 1 1 d . . . . .
H2 H 0.317639 0.757029 0.879785 0.064 Uiso 1 1 calc R U . . .
C3 C 0.3955(3) 0.7597(3) 0.8577(4) 0.0653(16) Uani 1 1 d . . . . .
H3 H 0.402005 0.809970 0.870869 0.078 Uiso 1 1 calc R U . . .
C4 C 0.4361(2) 0.7176(4) 0.8324(4) 0.0580(15) Uani 1 1 d D . . . .
C5 C 0.4282(2) 0.6446(3) 0.8138(4) 0.0563(14) Uani 1 1 d . . . . .
H5 H 0.456326 0.616526 0.796414 0.068 Uiso 1 1 calc R U . . .
C6 C 0.3784(2) 0.6130(3) 0.8207(4) 0.0503(12) Uani 1 1 d . . . . .
H6 H 0.372534 0.562517 0.808162 0.060 Uiso 1 1 calc R U . . .
C7 C 0.2432(2) 0.6894(3) 0.5882(3) 0.0386(10) Uani 1 1 d . . . . .
H7 H 0.225745 0.738726 0.587580 0.046 Uiso 1 1 calc R U . . .
C8 C 0.3042(2) 0.6996(3) 0.5915(4) 0.0563(14) Uani 1 1 d . . . . .
H8A H 0.308089 0.734239 0.543683 0.068 Uiso 1 1 calc R U . . .
H8B H 0.323024 0.721275 0.650224 0.068 Uiso 1 1 calc R U . . .
C9 C 0.3327(3) 0.6297(5) 0.5792(4) 0.084(2) Uani 1 1 d . . . . .
H9A H 0.333120 0.597391 0.631236 0.100 Uiso 1 1 calc R U . . .
H9B H 0.372066 0.639895 0.577860 0.100 Uiso 1 1 calc R U . . .
C10 C 0.3040(4) 0.5909(4) 0.4938(4) 0.089(3) Uani 1 1 d . . . . .
H10A H 0.323311 0.544162 0.489100 0.107 Uiso 1 1 calc R U . . .
H10B H 0.305765 0.621224 0.440995 0.107 Uiso 1 1 calc R U . . .
C11 C 0.2427(4) 0.5765(4) 0.4950(4) 0.088(3) Uani 1 1 d . . . . .
H11A H 0.241121 0.544078 0.546047 0.106 Uiso 1 1 calc R U . . .
H11B H 0.223349 0.551878 0.438545 0.106 Uiso 1 1 calc R U . . .
C12 C 0.2129(2) 0.6492(4) 0.5045(3) 0.0588(15) Uani 1 1 d . . . . .
H12A H 0.211833 0.679972 0.450881 0.071 Uiso 1 1 calc R U . . .
H12B H 0.173799 0.639410 0.507700 0.071 Uiso 1 1 calc R U . . .
C13 C 0.3796(3) 0.6138(5) 1.1171(5) 0.0461(16) Uani 0.563(6) 1 d D . P A 1
H13 H 0.375081 0.660898 1.147421 0.055 Uiso 0.563(6) 1 calc R U P A 1
C14 C 0.4302(4) 0.6201(6) 1.0748(7) 0.064(3) Uani 0.563(6) 1 d D . P A 1
H14A H 0.463893 0.638860 1.118131 0.076 Uiso 0.563(6) 1 calc R U P A 1
H14B H 0.421893 0.650976 1.020124 0.076 Uiso 0.563(6) 1 calc R U P A 1
C15 C 0.4361(6) 0.5380(5) 1.0522(11) 0.070(3) Uani 0.563(6) 1 d D . P A 1
H15A H 0.414049 0.532475 0.989331 0.084 Uiso 0.563(6) 1 calc R U P A 1
H15B H 0.475865 0.532221 1.050071 0.084 Uiso 0.563(6) 1 calc R U P A 1
C16 C 0.4227(8) 0.4696(7) 1.1009(8) 0.087(5) Uani 0.563(6) 1 d D U P A 1
H16A H 0.383759 0.453845 1.073640 0.104 Uiso 0.563(6) 1 calc R U P A 1
H16B H 0.448241 0.429679 1.093318 0.104 Uiso 0.563(6) 1 calc R U P A 1
C17 C 0.4290(7) 0.4841(8) 1.2000(9) 0.099(4) Uani 0.563(6) 1 d D U P A 1
H17A H 0.468288 0.494258 1.231902 0.119 Uiso 0.563(6) 1 calc R U P A 1
H17B H 0.413746 0.443989 1.230458 0.119 Uiso 0.563(6) 1 calc R U P A 1
C18 C 0.3916(8) 0.5532(6) 1.1884(9) 0.072(3) Uani 0.563(6) 1 d D . P A 1
H18A H 0.353982 0.534416 1.189481 0.087 Uiso 0.563(6) 1 calc R U P A 1
H18B H 0.404833 0.579765 1.245960 0.087 Uiso 0.563(6) 1 calc R U P A 1
C13' C 0.4012(5) 0.6026(7) 1.0699(7) 0.0461(16) Uani 0.437(6) 1 d D . P A 2
H13' H 0.408079 0.652058 1.047301 0.055 Uiso 0.437(6) 1 calc R U P A 2
C14' C 0.4427(7) 0.5553(9) 1.0326(11) 0.064(3) Uani 0.437(6) 1 d D . P A 2
H14C H 0.424890 0.535821 0.972232 0.076 Uiso 0.437(6) 1 calc R U P A 2
H14D H 0.476623 0.583287 1.029372 0.076 Uiso 0.437(6) 1 calc R U P A 2
C15' C 0.4567(6) 0.4942(8) 1.1029(11) 0.070(3) Uani 0.437(6) 1 d D . P A 2
H15C H 0.490306 0.507343 1.150295 0.084 Uiso 0.437(6) 1 calc R U P A 2
H15D H 0.464647 0.448425 1.073970 0.084 Uiso 0.437(6) 1 calc R U P A 2
C16' C 0.4061(7) 0.4832(9) 1.1449(13) 0.087(5) Uani 0.437(6) 1 d D . P A 2
H16C H 0.411239 0.436617 1.178459 0.104 Uiso 0.437(6) 1 calc R U P A 2
H16D H 0.371963 0.478393 1.095440 0.104 Uiso 0.437(6) 1 calc R U P A 2
C17' C 0.3957(13) 0.5440(9) 1.2093(15) 0.099(4) Uani 0.437(6) 1 d D . P A 2
H17C H 0.356102 0.543576 1.213358 0.119 Uiso 0.437(6) 1 calc R U P A 2
H17D H 0.419988 0.536570 1.270351 0.119 Uiso 0.437(6) 1 calc R U P A 2
C18' C 0.4097(7) 0.6166(8) 1.1704(8) 0.072(3) Uani 0.437(6) 1 d D . P A 2
H18C H 0.384377 0.655614 1.181457 0.087 Uiso 0.437(6) 1 calc R U P A 2
H18D H 0.448962 0.630949 1.197611 0.087 Uiso 0.437(6) 1 calc R U P A 2
N5 N 0.29273(16) 0.2529(2) 0.5837(3) 0.0456(9) Uani 1 1 d . . . . .
C19 C 0.3081(2) 0.2481(4) 0.4933(4) 0.0624(15) Uani 1 1 d . . . . .
H19A H 0.278202 0.220868 0.451068 0.075 Uiso 1 1 calc R U . . .
H19B H 0.308868 0.298017 0.469169 0.075 Uiso 1 1 calc R U . . .
C20 C 0.3636(3) 0.2120(4) 0.4948(4) 0.0690(17) Uani 1 1 d . . . . .
H20A H 0.358572 0.158440 0.492123 0.083 Uiso 1 1 calc R U . . .
H20B H 0.390809 0.224052 0.551924 0.083 Uiso 1 1 calc R U . . .
C21 C 0.3866(3) 0.2372(5) 0.4155(4) 0.078(2) Uani 1 1 d . . . . .
H21A H 0.359379 0.225062 0.358394 0.094 Uiso 1 1 calc R U . . .
H21B H 0.391539 0.290740 0.418144 0.094 Uiso 1 1 calc R U . . .
C22 C 0.4425(4) 0.2010(7) 0.4169(7) 0.133(4) Uani 1 1 d . . . . .
H22A H 0.467062 0.204615 0.477553 0.200 Uiso 1 1 calc R U . . .
H22B H 0.460203 0.225441 0.373878 0.200 Uiso 1 1 calc R U . . .
H22C H 0.436317 0.149530 0.400322 0.200 Uiso 1 1 calc R U . . .
C23 C 0.2937(3) 0.1753(4) 0.6177(4) 0.0599(14) Uani 1 1 d . . . . .
H23A H 0.273318 0.144242 0.567632 0.072 Uiso 1 1 calc R U . . .
H23B H 0.333202 0.158567 0.633757 0.072 Uiso 1 1 calc R U . . .
C24 C 0.2692(3) 0.1628(4) 0.6969(4) 0.0652(16) Uani 1 1 d D . . . .
H24A H 0.283457 0.199773 0.743918 0.078 Uiso 0.641(4) 1 calc R U P B 1
H24B H 0.227863 0.166767 0.678512 0.078 Uiso 0.641(4) 1 calc R U P B 1
H24C H 0.227966 0.166123 0.675262 0.078 Uiso 0.359(4) 1 calc R U P B 2
H24D H 0.281171 0.203839 0.739107 0.078 Uiso 0.359(4) 1 calc R U P B 2
C25 C 0.2857(13) 0.0887(9) 0.7327(12) 0.085(4) Uani 0.641(4) 1 d . . P B 1
H25A H 0.327106 0.086311 0.751843 0.102 Uiso 0.641(4) 1 calc R U P B 1
H25B H 0.273381 0.052962 0.683377 0.102 Uiso 0.641(4) 1 calc R U P B 1
C26 C 0.2617(8) 0.0662(14) 0.8114(18) 0.098(6) Uani 0.641(4) 1 d . U P B 1
H26A H 0.282169 0.023709 0.841374 0.148 Uiso 0.641(4) 1 calc R U P B 1
H26B H 0.221946 0.053770 0.789427 0.148 Uiso 0.641(4) 1 calc R U P B 1
H26C H 0.265450 0.106610 0.854367 0.148 Uiso 0.641(4) 1 calc R U P B 1
C25' C 0.282(2) 0.0924(17) 0.751(3) 0.085(4) Uani 0.359(4) 1 d D . P B 2
H25C H 0.285832 0.051816 0.710452 0.102 Uiso 0.359(4) 1 calc R U P B 2
H25D H 0.318439 0.097648 0.796097 0.102 Uiso 0.359(4) 1 calc R U P B 2
C26' C 0.2364(17) 0.074(3) 0.800(4) 0.098(6) Uani 0.359(4) 1 d D . P B 2
H26D H 0.248553 0.032547 0.840692 0.148 Uiso 0.359(4) 1 calc R U P B 2
H26E H 0.201835 0.060957 0.755838 0.148 Uiso 0.359(4) 1 calc R U P B 2
H26F H 0.229482 0.116153 0.835029 0.148 Uiso 0.359(4) 1 calc R U P B 2
C27 C 0.3343(3) 0.2982(3) 0.6496(4) 0.0600(15) Uani 1 1 d . . . . .
H27A H 0.316275 0.315797 0.697079 0.072 Uiso 0.641(4) 1 calc R U P B 1
H27B H 0.366307 0.266902 0.678951 0.072 Uiso 0.641(4) 1 calc R U P B 1
H27C H 0.318339 0.302414 0.703045 0.072 Uiso 0.359(4) 1 calc R U P B 2
H27D H 0.367868 0.266819 0.668392 0.072 Uiso 0.359(4) 1 calc R U P B 2
C28 C 0.3558(7) 0.3607(10) 0.6098(10) 0.063(3) Uani 0.641(4) 1 d . . P B 1
H28A H 0.324719 0.385806 0.567157 0.075 Uiso 0.641(4) 1 calc R U P B 1
H28B H 0.383544 0.344633 0.576373 0.075 Uiso 0.641(4) 1 calc R U P B 1
C29 C 0.3840(6) 0.4138(9) 0.6876(11) 0.084(4) Uani 0.641(4) 1 d D U P B 1
H29A H 0.354585 0.442260 0.706643 0.101 Uiso 0.641(4) 1 calc R U P B 1
H29B H 0.404472 0.385025 0.739902 0.101 Uiso 0.641(4) 1 calc R U P B 1
C30 C 0.4235(8) 0.4645(9) 0.6590(13) 0.101(5) Uani 0.641(4) 1 d D U P B 1
H30A H 0.444609 0.491657 0.711316 0.151 Uiso 0.641(4) 1 calc R U P B 1
H30B H 0.402456 0.498609 0.614164 0.151 Uiso 0.641(4) 1 calc R U P B 1
H30C H 0.449645 0.436589 0.632485 0.151 Uiso 0.641(4) 1 calc R U P B 1
C31 C 0.2309(4) 0.2727(5) 0.5686(8) 0.055(2) Uani 0.641(4) 1 d . . P B 1
H31A H 0.208819 0.238223 0.524196 0.066 Uiso 0.641(4) 1 calc R U P B 1
H31B H 0.219612 0.265593 0.625959 0.066 Uiso 0.641(4) 1 calc R U P B 1
C32 C 0.2159(4) 0.3482(5) 0.5364(7) 0.0576(19) Uani 0.641(4) 1 d . . P B 1
H32A H 0.223797 0.355579 0.476519 0.069 Uiso 0.641(4) 1 calc R U P B 1
H32B H 0.238088 0.383941 0.578853 0.069 Uiso 0.641(4) 1 calc R U P B 1
C33 C 0.1523(4) 0.3588(6) 0.5304(7) 0.053(2) Uani 0.641(4) 1 d . . P B 1
H33A H 0.130465 0.321174 0.490540 0.064 Uiso 0.641(4) 1 calc R U P B 1
H33B H 0.144907 0.353509 0.590897 0.064 Uiso 0.641(4) 1 calc R U P B 1
C34 C 0.1346(6) 0.4334(7) 0.4935(11) 0.075(3) Uani 0.641(4) 1 d . . P B 1
H34A H 0.093730 0.437798 0.482080 0.113 Uiso 0.641(4) 1 calc R U P B 1
H34B H 0.146244 0.440632 0.437122 0.113 Uiso 0.641(4) 1 calc R U P B 1
H34C H 0.152302 0.470460 0.537317 0.113 Uiso 0.641(4) 1 calc R U P B 1
C28' C 0.3566(15) 0.371(2) 0.6385(19) 0.063(3) Uani 0.359(4) 1 d . . P B 2
H28C H 0.324785 0.405852 0.625582 0.075 Uiso 0.359(4) 1 calc R U P B 2
H28D H 0.372539 0.370157 0.584822 0.075 Uiso 0.359(4) 1 calc R U P B 2
C29' C 0.4019(13) 0.4020(16) 0.718(2) 0.084(4) Uani 0.359(4) 1 d D . P B 2
H29C H 0.385586 0.406290 0.771196 0.101 Uiso 0.359(4) 1 calc R U P B 2
H29D H 0.433182 0.366523 0.733544 0.101 Uiso 0.359(4) 1 calc R U P B 2
C30' C 0.4254(17) 0.4747(15) 0.701(2) 0.101(5) Uani 0.359(4) 1 d D . P B 2
H30D H 0.425494 0.507329 0.751927 0.151 Uiso 0.359(4) 1 calc R U P B 2
H30E H 0.402109 0.495879 0.645851 0.151 Uiso 0.359(4) 1 calc R U P B 2
H30F H 0.463813 0.468543 0.694395 0.151 Uiso 0.359(4) 1 calc R U P B 2
C31' C 0.2425(7) 0.3068(10) 0.5804(15) 0.055(2) Uani 0.359(4) 1 d . . P B 2
H31C H 0.235949 0.312699 0.641377 0.066 Uiso 0.359(4) 1 calc R U P B 2
H31D H 0.251480 0.355261 0.558899 0.066 Uiso 0.359(4) 1 calc R U P B 2
C32' C 0.1917(7) 0.2771(9) 0.5186(12) 0.0576(19) Uani 0.359(4) 1 d . . P B 2
H32C H 0.187998 0.224610 0.531214 0.069 Uiso 0.359(4) 1 calc R U P B 2
H32D H 0.194917 0.282010 0.455528 0.069 Uiso 0.359(4) 1 calc R U P B 2
C33' C 0.1376(7) 0.3199(10) 0.5314(12) 0.053(2) Uani 0.359(4) 1 d . . P B 2
H33C H 0.103309 0.297786 0.493128 0.064 Uiso 0.359(4) 1 calc R U P B 2
H33D H 0.135101 0.316757 0.594961 0.064 Uiso 0.359(4) 1 calc R U P B 2
C34' C 0.1420(12) 0.3992(15) 0.505(2) 0.075(3) Uani 0.359(4) 1 d . . P B 2
H34D H 0.110068 0.426584 0.516427 0.113 Uiso 0.359(4) 1 calc R U P B 2
H34E H 0.141723 0.402187 0.441052 0.113 Uiso 0.359(4) 1 calc R U P B 2
H34F H 0.176995 0.420039 0.540978 0.113 Uiso 0.359(4) 1 calc R U P B 2
N6 N 0.04560(15) 0.68111(19) 0.1623(2) 0.0347(8) Uani 1 1 d . . . . .
C35 C 0.1048(2) 0.6823(3) 0.2206(3) 0.0421(10) Uani 1 1 d . . . . .
H35A H 0.112573 0.732135 0.245260 0.051 Uiso 1 1 calc R U . . .
H35B H 0.106291 0.649189 0.272238 0.051 Uiso 1 1 calc R U . . .
C36 C 0.1513(2) 0.6612(3) 0.1769(3) 0.0428(10) Uani 1 1 d . . . . .
H36A H 0.155370 0.698789 0.132463 0.051 Uiso 1 1 calc R U . . .
H36B H 0.142160 0.614306 0.144818 0.051 Uiso 1 1 calc R U . . .
C37 C 0.2062(2) 0.6540(3) 0.2490(3) 0.0503(12) Uani 1 1 d . . . . .
H37A H 0.215559 0.702020 0.278361 0.060 Uiso 1 1 calc R U . . .
H37B H 0.200331 0.619476 0.295617 0.060 Uiso 1 1 calc R U . . .
C38 C 0.2553(2) 0.6285(3) 0.2150(4) 0.0524(12) Uani 1 1 d . . . . .
H38A H 0.246759 0.580840 0.186075 0.079 Uiso 1 1 calc R U . . .
H38B H 0.288296 0.624274 0.265553 0.079 Uiso 1 1 calc R U . . .
H38C H 0.262966 0.663633 0.171232 0.079 Uiso 1 1 calc R U . . .
C39 C 0.0311(2) 0.6068(2) 0.1192(3) 0.0413(10) Uani 1 1 d D . . . .
H39A H -0.009985 0.606362 0.093787 0.050 Uiso 0.641(4) 1 calc R U P B 1
H39B H 0.048792 0.604057 0.067548 0.050 Uiso 0.641(4) 1 calc R U P B 1
H39C H 0.053806 0.596871 0.075076 0.050 Uiso 0.359(4) 1 calc R U P B 2
H39D H -0.009107 0.604785 0.087634 0.050 Uiso 0.359(4) 1 calc R U P B 2
C40 C 0.0454(6) 0.5374(5) 0.1712(7) 0.042(2) Uani 0.641(4) 1 d . . P B 1
H40A H 0.028319 0.537585 0.223755 0.051 Uiso 0.641(4) 1 calc R U P B 1
H40B H 0.086536 0.533433 0.193759 0.051 Uiso 0.641(4) 1 calc R U P B 1
C41 C 0.0232(4) 0.4719(5) 0.1103(7) 0.044(2) Uani 0.641(4) 1 d . . P B 1
H41A H -0.018067 0.475745 0.088766 0.053 Uiso 0.641(4) 1 calc R U P B 1
H41B H 0.039523 0.472783 0.057035 0.053 Uiso 0.641(4) 1 calc R U P B 1
C42 C 0.0377(4) 0.4013(5) 0.1593(9) 0.063(3) Uani 0.641(4) 1 d . . P B 1
H42A H 0.021785 0.360815 0.119615 0.095 Uiso 0.641(4) 1 calc R U P B 1
H42B H 0.022353 0.400786 0.212830 0.095 Uiso 0.641(4) 1 calc R U P B 1
H42C H 0.078610 0.396081 0.177596 0.095 Uiso 0.641(4) 1 calc R U P B 1
C40' C 0.0441(13) 0.5505(9) 0.1959(11) 0.042(2) Uani 0.359(4) 1 d D . P B 2
H40C H 0.021544 0.560868 0.240219 0.051 Uiso 0.359(4) 1 calc R U P B 2
H40D H 0.084291 0.552573 0.227240 0.051 Uiso 0.359(4) 1 calc R U P B 2
C41' C 0.0293(9) 0.4748(11) 0.1537(12) 0.044(2) Uani 0.359(4) 1 d . . P B 2
H41C H -0.011112 0.474188 0.123304 0.053 Uiso 0.359(4) 1 calc R U P B 2
H41D H 0.050549 0.467212 0.107041 0.053 Uiso 0.359(4) 1 calc R U P B 2
C42' C 0.0413(8) 0.4115(9) 0.2195(16) 0.063(3) Uani 0.359(4) 1 d . . P B 2
H42D H 0.016983 0.370358 0.195174 0.095 Uiso 0.359(4) 1 calc R U P B 2
H42E H 0.034094 0.426527 0.277202 0.095 Uiso 0.359(4) 1 calc R U P B 2
H42F H 0.080661 0.396879 0.228610 0.095 Uiso 0.359(4) 1 calc R U P B 2
C43 C 0.0070(2) 0.6987(3) 0.2244(4) 0.0494(12) Uani 1 1 d . . . . .
H43A H 0.006771 0.656022 0.263950 0.059 Uiso 1 1 calc R U . . .
H43B H 0.023677 0.739868 0.263493 0.059 Uiso 1 1 calc R U . . .
C44 C -0.0530(2) 0.7179(3) 0.1806(4) 0.0511(13) Uani 1 1 d . . . . .
H44A H -0.069726 0.679311 0.137262 0.061 Uiso 1 1 calc R U . . .
H44B H -0.054157 0.764257 0.147147 0.061 Uiso 1 1 calc R U . . .
C45 C -0.0863(3) 0.7255(3) 0.2514(5) 0.0662(18) Uani 1 1 d . . . . .
H45A H -0.088778 0.677426 0.279522 0.079 Uiso 1 1 calc R U . . .
H45B H -0.066425 0.759159 0.299018 0.079 Uiso 1 1 calc R U . . .
C46 C -0.1448(3) 0.7540(4) 0.2129(7) 0.090(3) Uani 1 1 d . . . . .
H46A H -0.142623 0.801524 0.184604 0.135 Uiso 1 1 calc R U . . .
H46B H -0.164447 0.759337 0.261269 0.135 Uiso 1 1 calc R U . . .
H46C H -0.165307 0.719727 0.167725 0.135 Uiso 1 1 calc R U . . .
C47 C 0.0382(2) 0.7354(2) 0.0862(3) 0.0414(10) Uani 1 1 d D . . . .
H47A H -0.000736 0.732758 0.048837 0.050 Uiso 0.641(4) 1 calc R U P B 1
H47B H 0.063980 0.723282 0.047530 0.050 Uiso 0.641(4) 1 calc R U P B 1
H47C H -0.000864 0.728031 0.050937 0.050 Uiso 0.359(4) 1 calc R U P B 2
H47D H 0.062397 0.717006 0.047780 0.050 Uiso 0.359(4) 1 calc R U P B 2
C48 C 0.0506(5) 0.8143(4) 0.1245(5) 0.0413(18) Uani 0.641(4) 1 d . . P B 1
H48A H 0.035135 0.820280 0.178274 0.050 Uiso 0.641(4) 1 calc R U P B 1
H48B H 0.091621 0.822051 0.143138 0.050 Uiso 0.641(4) 1 calc R U P B 1
C49 C 0.0240(3) 0.8717(4) 0.0525(6) 0.0489(18) Uani 0.641(4) 1 d . . P B 1
H49A H -0.016073 0.859473 0.028104 0.059 Uiso 0.641(4) 1 calc R U P B 1
H49B H 0.025769 0.920166 0.081417 0.059 Uiso 0.641(4) 1 calc R U P B 1
C50 C 0.0522(5) 0.8751(6) -0.0218(7) 0.068(2) Uani 0.641(4) 1 d . . P B 1
H50A H 0.034319 0.912584 -0.064828 0.102 Uiso 0.641(4) 1 calc R U P B 1
H50B H 0.049232 0.827753 -0.052095 0.102 Uiso 0.641(4) 1 calc R U P B 1
H50C H 0.091788 0.887387 0.002005 0.102 Uiso 0.641(4) 1 calc R U P B 1
C48' C 0.0464(10) 0.8172(6) 0.0883(10) 0.0413(18) Uani 0.359(4) 1 d D . P B 2
H48C H 0.022346 0.839802 0.124332 0.050 Uiso 0.359(4) 1 calc R U P B 2
H48D H 0.085949 0.828686 0.117644 0.050 Uiso 0.359(4) 1 calc R U P B 2
C49' C 0.0321(6) 0.8482(8) -0.0043(13) 0.0489(18) Uani 0.359(4) 1 d . . P B 2
H49C H -0.007858 0.839041 -0.033178 0.059 Uiso 0.359(4) 1 calc R U P B 2
H49D H 0.055316 0.825054 -0.041330 0.059 Uiso 0.359(4) 1 calc R U P B 2
C50' C 0.0435(8) 0.9302(9) 0.0029(12) 0.068(2) Uani 0.359(4) 1 d . . P B 2
H50D H 0.039080 0.950755 -0.057522 0.102 Uiso 0.359(4) 1 calc R U P B 2
H50E H 0.081807 0.938862 0.038277 0.102 Uiso 0.359(4) 1 calc R U P B 2
H50F H 0.016810 0.953590 0.032597 0.102 Uiso 0.359(4) 1 calc R U P B 2
O19 O 0.5211(7) 0.5127(11) 0.5294(17) 0.238(12) Uiso 0.5 1 d D . P . .
C51 C 0.4787(14) 0.4155(13) 0.425(2) 0.421(15) Uiso 1 1 d D . . C -1
H51A H 0.486299 0.365125 0.410076 0.631 Uiso 1 1 calc R U . C -1
H51B H 0.443297 0.417348 0.443888 0.631 Uiso 1 1 calc R U . C -1
H51C H 0.475992 0.446467 0.371973 0.631 Uiso 1 1 calc R U . C -1
C52 C 0.5257(12) 0.4423(10) 0.501(2) 0.421(15) Uiso 1 1 d D . . C -1
H52A H 0.528672 0.409294 0.552735 0.505 Uiso 1 1 calc R U . C -1
H52B H 0.561262 0.438318 0.481052 0.505 Uiso 1 1 calc R U . C -1

loop_
_atom_site_aniso_label
_atom_site_aniso_U_11
_atom_site_aniso_U_22
_atom_site_aniso_U_33
_atom_site_aniso_U_23
_atom_site_aniso_U_13
_atom_site_aniso_U_12
Mo1 0.02862(16) 0.03246(18) 0.02191(15) 0.00242(12) 0.00946(12) -0.00510(13)
Mo2 0.03620(18) 0.03570(19) 0.02181(16) 0.00072(13) 0.00291(13) -0.00688(14)
Mo3 0.04033(19) 0.02408(17) 0.02894(17) 0.00485(13) 0.01704(14) 0.00093(13)
Mo4 0.0454(2) 0.02316(17) 0.03163(18) 0.00278(13) 0.01935(15) 0.00822(14)
Mo5 0.02976(17) 0.03432(19) 0.03086(17) 0.00090(14) 0.00456(13) -0.00950(14)
Mo6 0.03973(19) 0.02873(18) 0.03316(18) -0.00315(14) 0.01633(15) 0.00786(14)
O1 0.0286(12) 0.0213(12) 0.0216(12) -0.0017(10) 0.0106(10) 0.0000(10)
O2 0.069(2) 0.0367(17) 0.0470(19) 0.0148(14) 0.0329(17) 0.0025(16)
O3 0.080(2) 0.0335(17) 0.054(2) 0.0072(15) 0.0410(19) 0.0195(17)
O4 0.0411(17) 0.053(2) 0.051(2) 0.0025(16) -0.0049(15) -0.0208(16)
O5 0.067(2) 0.0388(18) 0.053(2) -0.0023(15) 0.0284(17) 0.0184(16)
O6 0.0348(14) 0.0259(13) 0.0293(13) 0.0056(11) 0.0116(11) 0.0001(11)
O7 0.0339(14) 0.0358(15) 0.0233(13) -0.0007(11) 0.0061(11) -0.0055(12)
O8 0.0379(15) 0.0382(16) 0.0350(15) 0.0020(12) 0.0203(12) 0.0031(12)
O9 0.063(2) 0.0301(15) 0.0214(13) 0.0013(11) 0.0075(13) -0.0030(14)
O10 0.066(2) 0.0290(15) 0.0383(16) 0.0028(13) 0.0335(15) 0.0077(14)
O11 0.0333(14) 0.0285(14) 0.0417(16) 0.0045(12) 0.0159(12) -0.0036(11)
O12 0.0436(16) 0.0232(14) 0.0342(15) 0.0010(11) 0.0123(12) 0.0051(12)
O13 0.062(2) 0.0264(15) 0.0262(14) -0.0053(11) 0.0088(13) -0.0043(13)
O14 0.0289(14) 0.0347(15) 0.0463(17) 0.0084(13) 0.0178(12) 0.0022(12)
O15 0.0437(16) 0.0286(14) 0.0292(14) -0.0055(11) 0.0074(12) -0.0048(12)
O16 0.0316(15) 0.0392(17) 0.0422(17) 0.0042(13) 0.0027(12) 0.0050(13)
O17 0.045(4) 0.109(16) 0.101(7) 0.005(12) 0.023(3) -0.016(8)
O18 0.102(8) 0.094(8) 0.170(17) -0.012(7) 0.047(10) -0.060(9)
O17' 0.045(4) 0.109(16) 0.101(7) 0.005(12) 0.023(3) -0.016(8)
O18' 0.102(8) 0.094(8) 0.170(17) -0.012(7) 0.047(10) -0.060(9)
N1 0.0270(16) 0.0336(18) 0.0352(18) 0.0021(14) 0.0030(13) -0.0050(14)
N2 0.0341(17) 0.042(2) 0.0290(17) 0.0023(15) 0.0113(14) -0.0054(15)
N3 0.035(5) 0.045(4) 0.029(5) 0.003(4) 0.005(3) -0.007(5)
N4 0.056(4) 0.066(8) 0.076(7) 0.004(6) 0.011(3) -0.022(5)
N3' 0.035(5) 0.045(4) 0.029(5) 0.003(4) 0.005(3) -0.007(5)
N4' 0.056(4) 0.066(8) 0.076(7) 0.004(6) 0.011(3) -0.022(5)
C1 0.037(2) 0.046(3) 0.032(2) 0.0056(18) 0.0017(17) -0.0100(19)
C2 0.056(3) 0.045(3) 0.061(3) -0.007(2) 0.017(3) -0.010(2)
C3 0.073(4) 0.046(3) 0.072(4) 0.002(3) 0.007(3) -0.026(3)
C4 0.044(3) 0.071(4) 0.055(3) 0.018(3) 0.006(2) -0.015(3)
C5 0.039(3) 0.068(4) 0.060(3) 0.011(3) 0.009(2) -0.001(2)
C6 0.039(2) 0.055(3) 0.056(3) -0.003(2) 0.008(2) -0.004(2)
C7 0.053(3) 0.036(2) 0.033(2) 0.0077(18) 0.0217(19) 0.0048(19)
C8 0.059(3) 0.070(4) 0.050(3) 0.003(3) 0.032(3) -0.014(3)
C9 0.075(4) 0.127(7) 0.051(3) -0.003(4) 0.022(3) 0.044(4)
C10 0.134(7) 0.089(5) 0.049(3) -0.003(3) 0.028(4) 0.060(5)
C11 0.178(9) 0.051(4) 0.028(3) -0.004(2) 0.010(4) -0.030(4)
C12 0.061(3) 0.087(4) 0.027(2) 0.010(2) 0.006(2) -0.005(3)
C13 0.043(4) 0.050(4) 0.037(4) -0.005(3) -0.008(3) -0.005(3)
C14 0.039(4) 0.078(6) 0.066(6) 0.003(5) -0.003(4) -0.007(4)
C15 0.053(6) 0.060(6) 0.092(8) -0.007(5) 0.006(5) 0.014(5)
C16 0.113(11) 0.044(6) 0.077(7) 0.003(6) -0.030(8) 0.011(6)
C17 0.096(9) 0.112(11) 0.089(8) 0.011(7) 0.023(7) 0.042(8)
C18 0.080(7) 0.056(5) 0.071(7) -0.005(5) 0.000(5) 0.007(5)
C13' 0.043(4) 0.050(4) 0.037(4) -0.005(3) -0.008(3) -0.005(3)
C14' 0.039(4) 0.078(6) 0.066(6) 0.003(5) -0.003(4) -0.007(4)
C15' 0.053(6) 0.060(6) 0.092(8) -0.007(5) 0.006(5) 0.014(5)
C16' 0.113(11) 0.044(6) 0.077(7) 0.003(6) -0.030(8) 0.011(6)
C17' 0.096(9) 0.112(11) 0.089(8) 0.011(7) 0.023(7) 0.042(8)
C18' 0.080(7) 0.056(5) 0.071(7) -0.005(5) 0.000(5) 0.007(5)
N5 0.042(2) 0.053(2) 0.042(2) -0.0004(18) 0.0095(17) 0.0025(18)
C19 0.058(3) 0.083(4) 0.044(3) -0.005(3) 0.008(2) 0.001(3)
C20 0.070(4) 0.087(5) 0.050(3) -0.013(3) 0.017(3) 0.013(3)
C21 0.074(4) 0.111(6) 0.054(4) -0.014(4) 0.023(3) -0.004(4)
C22 0.117(7) 0.201(12) 0.102(7) -0.008(8) 0.065(6) 0.036(8)
C23 0.063(3) 0.069(4) 0.047(3) -0.007(3) 0.011(2) -0.002(3)
C24 0.078(4) 0.068(4) 0.054(3) -0.009(3) 0.024(3) -0.005(3)
C25 0.167(9) 0.060(4) 0.035(9) -0.015(5) 0.041(7) -0.027(5)
C26 0.145(17) 0.086(8) 0.085(8) -0.002(6) 0.068(13) -0.006(12)
C25' 0.167(9) 0.060(4) 0.035(9) -0.015(5) 0.041(7) -0.027(5)
C26' 0.145(17) 0.086(8) 0.085(8) -0.002(6) 0.068(13) -0.006(12)
C27 0.063(3) 0.056(3) 0.068(4) -0.020(3) 0.030(3) -0.001(3)
C28 0.060(4) 0.066(7) 0.072(10) -0.037(6) 0.034(7) -0.009(4)
C29 0.089(9) 0.079(6) 0.098(9) -0.019(6) 0.050(7) -0.016(6)
C30 0.104(7) 0.070(7) 0.134(14) -0.036(8) 0.038(10) -0.006(6)
C31 0.033(4) 0.046(6) 0.084(5) 0.017(5) 0.012(4) -0.003(4)
C32 0.054(4) 0.051(4) 0.064(5) -0.003(4) 0.008(4) 0.001(3)
C33 0.040(4) 0.062(7) 0.056(4) -0.008(5) 0.009(3) 0.001(4)
C34 0.057(5) 0.072(10) 0.093(8) 0.001(8) 0.012(5) 0.013(7)
C28' 0.060(4) 0.066(7) 0.072(10) -0.037(6) 0.034(7) -0.009(4)
C29' 0.089(9) 0.079(6) 0.098(9) -0.019(6) 0.050(7) -0.016(6)
C30' 0.104(7) 0.070(7) 0.134(14) -0.036(8) 0.038(10) -0.006(6)
C31' 0.033(4) 0.046(6) 0.084(5) 0.017(5) 0.012(4) -0.003(4)
C32' 0.054(4) 0.051(4) 0.064(5) -0.003(4) 0.008(4) 0.001(3)
C33' 0.040(4) 0.062(7) 0.056(4) -0.008(5) 0.009(3) 0.001(4)
C34' 0.057(5) 0.072(10) 0.093(8) 0.001(8) 0.012(5) 0.013(7)
N6 0.0444(19) 0.0277(17) 0.0377(18) -0.0085(14) 0.0214(16) -0.0080(15)
C35 0.051(3) 0.039(2) 0.038(2) -0.0079(19) 0.016(2) -0.008(2)
C36 0.049(3) 0.043(3) 0.040(2) -0.005(2) 0.019(2) -0.011(2)
C37 0.064(3) 0.044(3) 0.041(3) -0.006(2) 0.009(2) 0.012(2)
C38 0.061(3) 0.053(3) 0.041(3) -0.001(2) 0.007(2) 0.008(2)
C39 0.047(2) 0.026(2) 0.057(3) -0.0117(19) 0.025(2) -0.0088(18)
C40 0.049(3) 0.021(4) 0.067(6) -0.013(4) 0.033(5) 0.000(3)
C41 0.043(4) 0.024(2) 0.072(7) -0.014(5) 0.024(6) -0.004(2)
C42 0.055(4) 0.030(4) 0.112(9) 0.000(5) 0.031(6) 0.004(3)
C40' 0.049(3) 0.021(4) 0.067(6) -0.013(4) 0.033(5) 0.000(3)
C41' 0.043(4) 0.024(2) 0.072(7) -0.014(5) 0.024(6) -0.004(2)
C42' 0.055(4) 0.030(4) 0.112(9) 0.000(5) 0.031(6) 0.004(3)
C43 0.062(3) 0.047(3) 0.052(3) -0.012(2) 0.039(2) -0.008(2)
C44 0.058(3) 0.033(2) 0.076(4) -0.011(2) 0.044(3) -0.009(2)
C45 0.081(4) 0.031(2) 0.111(5) -0.011(3) 0.070(4) -0.009(3)
C46 0.086(5) 0.049(4) 0.164(8) -0.002(4) 0.086(5) 0.000(3)
C47 0.045(2) 0.035(2) 0.048(3) 0.000(2) 0.019(2) -0.0064(19)
C48 0.057(4) 0.030(3) 0.036(5) 0.010(4) 0.008(5) -0.012(2)
C49 0.039(3) 0.025(3) 0.084(6) -0.011(3) 0.017(3) 0.000(3)
C50 0.087(6) 0.049(5) 0.057(5) 0.010(4) -0.003(4) 0.016(5)
C48' 0.057(4) 0.030(3) 0.036(5) 0.010(4) 0.008(5) -0.012(2)
C49' 0.039(3) 0.025(3) 0.084(6) -0.011(3) 0.017(3) 0.000(3)
C50' 0.087(6) 0.049(5) 0.057(5) 0.010(4) -0.003(4) 0.016(5)

loop_
_atom_type_symbol
_atom_type_description
_atom_type_scat_dispersion_real
_atom_type_scat_dispersion_imag
_atom_type_scat_source
C C 0.0033 0.0016 'International Tables Vol C Tables 4.2.6.8 and 6.1.1.4'
H H 0.0000 0.0000 'International Tables Vol C Tables 4.2.6.8 and 6.1.1.4'
N N 0.0061 0.0033 'International Tables Vol C Tables 4.2.6.8 and 6.1.1.4'
O O 0.0106 0.0060 'International Tables Vol C Tables 4.2.6.8 and 6.1.1.4'
Mo Mo -1.6832 0.6857 'International Tables Vol C Tables 4.2.6.8 and 6.1.1.4'

loop_
_geom_angle_atom_site_label_1
_geom_angle_atom_site_label_2
_geom_angle_atom_site_label_3
_geom_angle
_geom_angle_site_symmetry_1
_geom_angle_site_symmetry_3
_geom_angle_publ_flag
N2 Mo1 O6 102.39(15) . . ?
N2 Mo1 N1 101.97(16) . . ?
O6 Mo1 N1 91.15(14) . . ?
N2 Mo1 O7 100.27(14) . . ?
O6 Mo1 O7 87.71(12) . . ?
N1 Mo1 O7 157.44(13) . . ?
N2 Mo1 O8 102.36(15) . . ?
O6 Mo1 O8 155.00(11) . . ?
N1 Mo1 O8 87.25(14) . . ?
O7 Mo1 O8 84.39(12) . . ?
N2 Mo1 O1 178.66(14) . . ?
O6 Mo1 O1 78.32(10) . . ?
N1 Mo1 O1 79.12(12) . . ?
O7 Mo1 O1 78.58(10) . . ?
O8 Mo1 O1 76.87(10) . . ?
N3 Mo2 O13 98.9(5) . . ?
N3' Mo2 O13 110.3(8) . . ?
N3 Mo2 O9 98.7(5) . . ?
N3' Mo2 O9 108.4(7) . . ?
O13 Mo2 O9 90.25(13) . . ?
N3 Mo2 O16 105.2(5) . . ?
N3' Mo2 O16 93.4(7) . . ?
O13 Mo2 O16 155.93(12) . . ?
O9 Mo2 O16 86.27(13) . . ?
N3 Mo2 N1 103.4(5) . . ?
N3' Mo2 N1 92.7(6) . . ?
O13 Mo2 N1 89.13(14) . . ?
O9 Mo2 N1 157.69(13) . . ?
O16 Mo2 N1 85.26(14) . . ?
N3 Mo2 O1 177.5(3) . . ?
N3' Mo2 O1 167.0(5) . . ?
O13 Mo2 O1 79.10(11) . . ?
O9 Mo2 O1 79.85(11) . . ?
O16 Mo2 O1 76.84(10) . . ?
N1 Mo2 O1 78.13(11) . . ?
O2 Mo3 O11 104.20(16) . . ?
O2 Mo3 O12 103.84(15) . . ?
O11 Mo3 O12 88.46(13) . . ?
O2 Mo3 O9 103.61(16) . . ?
O11 Mo3 O9 152.10(12) . . ?
O12 Mo3 O9 87.09(13) . . ?
O2 Mo3 O10 105.20(14) . . ?
O11 Mo3 O10 85.34(14) . . ?
O12 Mo3 O10 150.94(12) . . ?
O9 Mo3 O10 85.30(14) . . ?
O2 Mo3 O1 178.48(15) . . ?
O11 Mo3 O1 77.31(10) . . ?
O12 Mo3 O1 76.06(10) . . ?
O9 Mo3 O1 74.88(10) . . ?
O10 Mo3 O1 74.88(10) . . ?
O3 Mo4 O14 103.51(17) . . ?
O3 Mo4 O10 103.95(14) . . ?
O14 Mo4 O10 87.42(14) . . ?
O3 Mo4 O6 102.66(14) . . ?
O14 Mo4 O6 86.72(12) . . ?
O10 Mo4 O6 153.38(12) . . ?
O3 Mo4 O13 103.49(17) . . ?
O14 Mo4 O13 152.98(12) . . ?
O10 Mo4 O13 87.09(14) . . ?
O6 Mo4 O13 86.44(12) . . ?
O3 Mo4 O1 177.81(14) . . ?
O14 Mo4 O1 77.55(10) . . ?
O10 Mo4 O1 77.95(11) . . ?
O6 Mo4 O1 75.43(10) . . ?
O13 Mo4 O1 75.43(11) . . ?
O4 Mo5 O7 105.47(15) . . ?
O4 Mo5 O15 104.67(16) . . ?
O7 Mo5 O15 89.91(13) . . ?
O4 Mo5 O14 104.37(16) . . ?
O7 Mo5 O14 87.27(12) . . ?
O15 Mo5 O14 150.51(12) . . ?
O4 Mo5 O11 101.65(15) . . ?
O7 Mo5 O11 152.72(12) . . ?
O15 Mo5 O11 86.00(12) . . ?
O14 Mo5 O11 83.25(12) . . ?
O4 Mo5 O1 178.07(14) . . ?
O7 Mo5 O1 76.36(10) . . ?
O15 Mo5 O1 75.83(10) . . ?
O14 Mo5 O1 74.97(10) . . ?
O11 Mo5 O1 76.49(10) . . ?
O5 Mo6 O16 104.50(17) . . ?
O5 Mo6 O8 105.31(15) . . ?
O16 Mo6 O8 92.31(14) . . ?
O5 Mo6 O15 101.73(16) . . ?
O16 Mo6 O15 152.92(13) . . ?
O8 Mo6 O15 87.17(13) . . ?
O5 Mo6 O12 100.45(15) . . ?
O16 Mo6 O12 86.61(13) . . ?
O8 Mo6 O12 153.62(12) . . ?
O15 Mo6 O12 82.12(12) . . ?
O5 Mo6 O1 177.12(14) . . ?
O16 Mo6 O1 76.79(11) . . ?
O8 Mo6 O1 77.11(11) . . ?
O15 Mo6 O1 76.71(10) . . ?
O12 Mo6 O1 76.99(10) . . ?
Mo2 O1 Mo1 94.48(9) . . ?
Mo2 O1 Mo6 91.88(9) . . ?
Mo1 O1 Mo6 91.67(8) . . ?
Mo2 O1 Mo4 90.85(9) . . ?
Mo1 O1 Mo4 91.06(9) . . ?
Mo6 O1 Mo4 175.97(12) . . ?
Mo2 O1 Mo5 176.01(12) . . ?
Mo1 O1 Mo5 89.46(8) . . ?
Mo6 O1 Mo5 88.63(8) . . ?
Mo4 O1 Mo5 88.44(8) . . ?
Mo2 O1 Mo3 89.43(8) . . ?
Mo1 O1 Mo3 176.02(12) . . ?
Mo6 O1 Mo3 88.91(8) . . ?
Mo4 O1 Mo3 88.17(8) . . ?
Mo5 O1 Mo3 86.62(8) . . ?
Mo1 O6 Mo4 115.16(13) . . ?
Mo5 O7 Mo1 115.60(13) . . ?
Mo6 O8 Mo1 114.30(13) . . ?
Mo3 O9 Mo2 115.82(14) . . ?
Mo4 O10 Mo3 118.84(14) . . ?
Mo3 O11 Mo5 119.42(14) . . ?
Mo3 O12 Mo6 118.05(14) . . ?
Mo2 O13 Mo4 114.38(14) . . ?
Mo4 O14 Mo5 119.02(14) . . ?
Mo5 O15 Mo6 118.71(14) . . ?
Mo6 O16 Mo2 114.49(14) . . ?
C1 N1 Mo1 125.8(3) . . ?
C1 N1 Mo2 125.7(3) . . ?
Mo1 N1 Mo2 108.01(15) . . ?
C7 N2 Mo1 173.6(3) . . ?
C13 N3 Mo2 172.2(13) . . ?
O17 N4 O18 123(2) . . ?
O17 N4 C4 124(2) . . ?
O18 N4 C4 113(2) . . ?
C13' N3' Mo2 167.9(13) . . ?
O18' N4' O17' 124(3) . . ?
O18' N4' C4 123(3) . . ?
O17' N4' C4 112(3) . . ?
C6 C1 C2 118.4(5) . . ?
C6 C1 N1 120.9(4) . . ?
C2 C1 N1 120.7(5) . . ?
C3 C2 C1 120.4(5) . . ?
C2 C3 C4 119.6(5) . . ?
C5 C4 C3 121.6(5) . . ?
C5 C4 N4' 127.5(11) . . ?
C3 C4 N4' 110.9(10) . . ?
C5 C4 N4 111.8(8) . . ?
C3 C4 N4 126.7(8) . . ?
C4 C5 C6 118.7(5) . . ?
C5 C6 C1 121.4(5) . . ?
N2 C7 C8 111.0(4) . . ?
N2 C7 C12 109.4(4) . . ?
C8 C7 C12 112.1(4) . . ?
C9 C8 C7 112.5(5) . . ?
C8 C9 C10 112.3(5) . . ?
C9 C10 C11 109.1(5) . . ?
C10 C11 C12 109.9(5) . . ?
C7 C12 C11 110.7(5) . . ?
N3 C13 C14 111.3(8) . . ?
N3 C13 C18 111.0(11) . . ?
C14 C13 C18 108.5(10) . . ?
C13 C14 C15 98.5(9) . . ?
C16 C15 C14 129.8(11) . . ?
C17 C16 C15 111.2(12) . . ?
C16 C17 C18 96.5(12) . . ?
C13 C18 C17 132.9(13) . . ?
N3' C13' C18' 108.0(12) . . ?
N3' C13' C14' 118.4(12) . . ?
C18' C13' C14' 121.5(11) . . ?
C15' C14' C13' 102.1(11) . . ?
C14' C15' C16' 108.6(12) . . ?
C15' C16' C17' 116.2(16) . . ?
C18' C17' C16' 107.0(14) . . ?
C13' C18' C17' 104.9(13) . . ?
C27 N5 C23 109.7(4) . . ?
C27 N5 C19 111.5(4) . . ?
C23 N5 C19 105.7(4) . . ?
C27 N5 C31 117.5(6) . . ?
C23 N5 C31 102.1(5) . . ?
C19 N5 C31 109.4(5) . . ?
C27 N5 C31' 94.3(8) . . ?
C23 N5 C31' 123.4(7) . . ?
C19 N5 C31' 111.8(9) . . ?
C20 C19 N5 115.5(5) . . ?
C19 C20 C21 111.0(6) . . ?
C22 C21 C20 111.1(7) . . ?
C24 C23 N5 116.6(5) . . ?
C25 C24 C23 108.3(8) . . ?
C23 C24 C25' 120.0(14) . . ?
C24 C25 C26 114.7(16) . . ?
C26' C25' C24 112(3) . . ?
C28 C27 N5 114.2(7) . . ?
C28' C27 N5 129.6(14) . . ?
C27 C28 C29 108.1(11) . . ?
C30 C29 C28 111.6(13) . . ?
C32 C31 N5 115.6(7) . . ?
C31 C32 C33 107.7(8) . . ?
C34 C33 C32 109.4(10) . . ?
C27 C28' C29' 117(3) . . ?
C30' C29' C28' 115(3) . . ?
C32' C31' N5 108.9(14) . . ?
C31' C32' C33' 109.8(14) . . ?
C34' C33' C32' 109.0(17) . . ?
C47 N6 C35 111.6(3) . . ?
C47 N6 C39 106.6(3) . . ?
C35 N6 C39 111.2(4) . . ?
C47 N6 C43 111.2(4) . . ?
C35 N6 C43 106.4(3) . . ?
C39 N6 C43 110.0(3) . . ?
C36 C35 N6 117.3(4) . . ?
C35 C36 C37 109.5(4) . . ?
C38 C37 C36 114.9(4) . . ?
C40 C39 N6 122.1(6) . . ?
N6 C39 C40' 106.7(9) . . ?
C39 C40 C41 109.7(8) . . ?
C42 C41 C40 111.4(9) . . ?
C39 C40' C41' 107.5(14) . . ?
C42' C41' C40' 115.1(14) . . ?
C44 C43 N6 117.3(4) . . ?
C43 C44 C45 110.1(5) . . ?
C46 C45 C44 112.3(6) . . ?
N6 C47 C48' 130.3(7) . . ?
N6 C47 C48 110.2(4) . . ?
C49 C48 C47 110.5(6) . . ?
C50 C49 C48 112.5(7) . . ?
C49' C48' C47 111.0(11) . . ?
C48' C49' C50' 108.1(13) . . ?
O19 O19 C52 63.4(7) 3_666 . ?
O19 O19 C52 61.5(8) 3_666 3_666 ?
C52 O19 C52 124.8(10) . 3_666 ?
O19 C52 C51 116.4(10) . . ?

loop_
_geom_bond_atom_site_label_1
_geom_bond_atom_site_label_2
_geom_bond_distance
_geom_bond_site_symmetry_2
_geom_bond_publ_flag
Mo1 N2 1.722(3) . ?
Mo1 O6 1.931(3) . ?
Mo1 N1 1.980(3) . ?
Mo1 O7 2.000(3) . ?
Mo1 O8 2.010(3) . ?
Mo1 O1 2.226(2) . ?
Mo2 N3 1.698(12) . ?
Mo2 N3' 1.786(14) . ?
Mo2 O13 1.920(3) . ?
Mo2 O9 1.945(3) . ?
Mo2 O16 2.007(3) . ?
Mo2 N1 2.046(4) . ?
Mo2 O1 2.211(2) . ?
Mo3 O2 1.687(3) . ?
Mo3 O11 1.891(3) . ?
Mo3 O12 1.892(3) . ?
Mo3 O9 1.916(3) . ?
Mo3 O10 1.954(3) . ?
Mo3 O1 2.433(2) . ?
Mo4 O3 1.689(3) . ?
Mo4 O14 1.905(3) . ?
Mo4 O10 1.906(3) . ?
Mo4 O6 1.932(3) . ?
Mo4 O13 1.941(3) . ?
Mo4 O1 2.343(2) . ?
Mo5 O4 1.689(3) . ?
Mo5 O7 1.864(3) . ?
Mo5 O15 1.883(3) . ?
Mo5 O14 1.947(3) . ?
Mo5 O11 1.961(3) . ?
Mo5 O1 2.417(2) . ?
Mo6 O5 1.701(3) . ?
Mo6 O16 1.867(3) . ?
Mo6 O8 1.873(3) . ?
Mo6 O15 1.966(3) . ?
Mo6 O12 1.993(3) . ?
Mo6 O1 2.323(2) . ?
O17 N4 1.229(9) . ?
O18 N4 1.230(9) . ?
O17' N4' 1.228(9) . ?
O18' N4' 1.226(10) . ?
N1 C1 1.410(5) . ?
N2 C7 1.449(5) . ?
N3 C13 1.455(14) . ?
N4 C4 1.479(8) . ?
N3' C13' 1.455(10) . ?
N4' C4 1.470(9) . ?
C1 C6 1.398(7) . ?
C1 C2 1.403(7) . ?
C2 C3 1.371(8) . ?
C3 C4 1.388(9) . ?
C4 C5 1.373(9) . ?
C5 C6 1.379(7) . ?
C7 C8 1.498(7) . ?
C7 C12 1.511(7) . ?
C8 C9 1.496(9) . ?
C9 C10 1.506(10) . ?
C10 C11 1.533(11) . ?
C11 C12 1.545(10) . ?
C13 C14 1.535(8) . ?
C13 C18 1.536(9) . ?
C14 C15 1.561(9) . ?
C15 C16 1.535(9) . ?
C16 C17 1.509(9) . ?
C17 C18 1.551(9) . ?
C13' C18' 1.522(9) . ?
C13' C14' 1.546(9) . ?
C14' C15' 1.535(10) . ?
C15' C16' 1.541(10) . ?
C16' C17' 1.549(10) . ?
C17' C18' 1.530(10) . ?
N5 C27 1.504(7) . ?
N5 C23 1.514(8) . ?
N5 C19 1.520(7) . ?
N5 C31 1.523(9) . ?
N5 C31' 1.573(18) . ?
C19 C20 1.508(8) . ?
C20 C21 1.528(9) . ?
C21 C22 1.520(11) . ?
C23 C24 1.493(8) . ?
C24 C25 1.485(16) . ?
C24 C25' 1.528(10) . ?
C25 C26 1.519(19) . ?
C25' C26' 1.527(10) . ?
C27 C28 1.46(2) . ?
C27 C28' 1.47(4) . ?
C28 C29 1.56(2) . ?
C29 C30 1.484(9) . ?
C31 C32 1.488(13) . ?
C32 C33 1.553(12) . ?
C33 C34 1.505(14) . ?
C28' C29' 1.55(4) . ?
C29' C30' 1.502(10) . ?
C31' C32' 1.48(2) . ?
C32' C33' 1.60(2) . ?
C33' C34' 1.52(3) . ?
N6 C47 1.509(6) . ?
N6 C35 1.513(6) . ?
N6 C39 1.520(5) . ?
N6 C43 1.527(5) . ?
C35 C36 1.504(6) . ?
C36 C37 1.531(7) . ?
C37 C38 1.496(7) . ?
C39 C40 1.498(11) . ?
C39 C40' 1.538(10) . ?
C40 C41 1.539(12) . ?
C41 C42 1.497(15) . ?
C40' C41' 1.54(3) . ?
C41' C42' 1.52(3) . ?
C43 C44 1.507(8) . ?
C44 C45 1.512(7) . ?
C45 C46 1.509(10) . ?
C47 C48' 1.514(9) . ?
C47 C48 1.565(10) . ?
C48 C49 1.550(11) . ?
C49 C50 1.467(14) . ?
C48' C49' 1.49(2) . ?
C49' C50' 1.53(2) . ?
O19 O19 1.29(3) 3_666 ?
O19 C52 1.377(9) . ?
O19 C52 1.402(9) 3_666 ?
C51 C52 1.509(10) . ?
